data_2107373
loop_
_publ_author_name
'Adams, J.M.'
'Jefferson, D.A.'

_publ_section_title
;
 The Crystal Structure of a Dickite: Formamide Intercalate Al2 Si2 O5 (O
 H)4 (H C O N H2)
;
_journal_name_full 'Acta Crystallographica B (24,1968-38,1982)'
_journal_page_first 1180
_journal_page_last 1183
_journal_volume 32
_journal_year 1976
_chemical_formula_sum 'C H7 Al2 N O10 Si2'
_chemical_name_systematic 'Al2 Si2 O5 (O H)4 (H C O N H2)'
_space_group_IT_number 9
_symmetry_space_group_name_Hall 'C -2yc'
_symmetry_space_group_name_H-M 'C 1 c 1'
_cell_angle_alpha 90
_cell_angle_beta 92.8
_cell_angle_gamma 90
_cell_formula_units_Z 4
_cell_length_a 5.17
_cell_length_b 8.97
_cell_length_c 20.19
_cell_volume 935.191
_citation_journal_id_ASTM ACBCAR
_cod_data_source_file Adams_ACBCAR_1976_6.cif
_cod_data_source_block C1H7Al2N1O10Si2
_cod_original_cell_volume 935.1915
_cod_original_formula_sum 'C1 H7 Al2 N1 O10 Si2'
_cod_database_code 2107373

loop_
_symmetry_equiv_pos_as_xyz
x,y,z
x,-y,z+1/2
x+1/2,y+1/2,z
x+1/2,-y+1/2,z+1/2

loop_
_atom_site_label
_atom_site_type_symbol
_atom_site_fract_x
_atom_site_fract_y
_atom_site_fract_z
_atom_site_occupancy
_atom_site_U_iso_or_equiv
Al2 Al+3 0.467 0.303 0.167 1 0.0
O5 O-2 0.553 0.467 0.111 1 0.0
N1 N-3 -0.128 0.297 0.371 1 0.0
O3 O-2 0.816 0.385 0.009 1 0.0
Al1 Al+3 0.96 0.136 0.167 1 0.0
O1 O-2 0 0.124 0 1 0.0
O4 O-2 0.122 0.28 0.109 1 0.0
O2 O-2 0.301 0.37 0.001 1 0.0
O7 O-2 0.291 0.159 0.212 1 0.0
O10 O-2 0.038 0.475 0.318 1 0.0
Si1 Si+4 0.047 0.288 0.03 1 0.0
O9 O-2 0.375 0.472 0.215 1 0.0
O8 O-2 0.794 0.286 0.213 1 0.0
C1 C+2 0.026 0.419 0.371 1 0.0
Si2 Si+4 0.548 0.459 0.035 1 0.0
O6 O-2 0.626 0.16 0.114 1 0.0
